data_7209185
loop_
_publ_author_name
'Zhang, Weisong'
'Gong, Jingjing'
'Kang, Zhenhui'
'Hu, Hailiang'
'Guo, Zhenyu'
'Li, Youyong'
'Liu, Yang'
'Zhang, Hengchao'
'Zhang, Lili'
'Yang, Yanan'
'Lee, Shuit-Tong'

_publ_section_title
;
 Molecule design and isomorphism synthesis towards artificial enzymes
;
_journal_issue 4
_journal_name_full CrystEngComm
_journal_page_first 662
_journal_paper_doi 10.1039/c2ce26820e
_journal_volume 15
_journal_year 2013
_chemical_formula_moiety '[Cu3(C13H20N16S4)2(P1W12O40)](H2O)3'
_chemical_formula_sum 'C26 H46 Cu3 N32 O43 P S8 W12'
_chemical_formula_weight 4179.22
_chemical_name_systematic
;
?
;
_space_group_IT_number 2
_symmetry_cell_setting triclinic
_symmetry_space_group_name_Hall '-P 1'
_symmetry_space_group_name_H-M 'P -1'
_atom_sites_solution_hydrogens geom
_atom_sites_solution_primary direct
_atom_sites_solution_secondary difmap
_audit_creation_method SHELXL-97
_cell_angle_alpha 92.405(2)
_cell_angle_beta 91.3950(10)
_cell_angle_gamma 105.9020(10)
_cell_formula_units_Z 2
_cell_length_a 13.1028(11)
_cell_length_b 13.5056(11)
_cell_length_c 23.797(2)
_cell_measurement_reflns_used 31168
_cell_measurement_temperature 296(2)
_cell_measurement_theta_max 28.227
_cell_measurement_theta_min 2.369
_cell_volume 4043.6(6)
_computing_cell_refinement 'Bruker SAINT'
_computing_data_collection 'Bruker APEX2'
_computing_data_reduction 'Bruker SAINT'
_computing_molecular_graphics 'Bruker SHELXTL'
_computing_publication_material 'Bruker SHELXTL'
_computing_structure_refinement 'SHELXL-97 (Sheldrick, 1997)'
_computing_structure_solution 'SHELXS-97 (Sheldrick, 1990)'
_diffrn_ambient_temperature 296(2)
_diffrn_measured_fraction_theta_full 0.993
_diffrn_measured_fraction_theta_max 0.993
_diffrn_measurement_device_type 'Bruker APEX-II CCD'
_diffrn_measurement_method '\f and \w scans'
_diffrn_radiation_monochromator graphite
_diffrn_radiation_source 'fine-focus sealed tube'
_diffrn_radiation_type MoK\a
_diffrn_radiation_wavelength 0.71073
_diffrn_reflns_av_R_equivalents 0.0412
_diffrn_reflns_av_sigmaI/netI 0.0403
_diffrn_reflns_limit_h_max 15
_diffrn_reflns_limit_h_min -15
_diffrn_reflns_limit_k_max 16
_diffrn_reflns_limit_k_min -16
_diffrn_reflns_limit_l_max 28
_diffrn_reflns_limit_l_min -28
_diffrn_reflns_number 53676
_diffrn_reflns_theta_full 25.00
_diffrn_reflns_theta_max 25.00
_diffrn_reflns_theta_min 1.62
_exptl_absorpt_coefficient_mu 18.091
_exptl_absorpt_correction_T_max 0.2649
_exptl_absorpt_correction_T_min 0.1226
_exptl_absorpt_correction_type multi-scan
_exptl_crystal_colour yellow
_exptl_crystal_density_diffrn 3.432
_exptl_crystal_density_method 'not measured'
_exptl_crystal_description Block
_exptl_crystal_F_000 3776
_exptl_crystal_size_max 0.20
_exptl_crystal_size_mid 0.15
_exptl_crystal_size_min 0.10
_refine_diff_density_max 2.022
_refine_diff_density_min -1.907
_refine_diff_density_rms 0.229
_refine_ls_extinction_method none
_refine_ls_goodness_of_fit_ref 1.045
_refine_ls_hydrogen_treatment constr
_refine_ls_matrix_type full
_refine_ls_number_parameters 1126
_refine_ls_number_reflns 14134
_refine_ls_number_restraints 0
_refine_ls_restrained_S_all 1.045
_refine_ls_R_factor_all 0.0305
_refine_ls_R_factor_gt 0.0264
_refine_ls_shift/su_max 0.001
_refine_ls_shift/su_mean 0.000
_refine_ls_structure_factor_coef Fsqd
_refine_ls_weighting_details 'calc w=1/[\s^2^(Fo^2^)+(0.0292P)^2^+13.4956P] where P=(Fo^2^+2Fc^2^)/3'
_refine_ls_weighting_scheme calc
_refine_ls_wR_factor_gt 0.0662
_refine_ls_wR_factor_ref 0.0681
_reflns_number_gt 12873
_reflns_number_total 14134
_reflns_threshold_expression >2sigma(I)
_cod_data_source_file c2ce26820e.txt
_cod_data_source_block 1
_cod_database_code 7209185

loop_
_symmetry_equiv_pos_as_xyz
'x, y, z'
'-x, -y, -z'

loop_
_atom_site_label
_atom_site_type_symbol
_atom_site_fract_x
_atom_site_fract_y
_atom_site_fract_z
_atom_site_U_iso_or_equiv
_atom_site_adp_type
_atom_site_occupancy
_atom_site_symmetry_multiplicity
_atom_site_calc_flag
_atom_site_refinement_flags
P1 P 0.17639(11) 0.00284(10) 0.25857(6) 0.0131(3) Uani 1 1 d .
W1 W 0.21807(2) 0.179825(19) 0.149902(11) 0.02093(6) Uani 1 1 d .
W2 W -0.040256(19) -0.015184(18) 0.162537(11) 0.01862(6) Uani 1 1 d .
W3 W 0.04566(2) 0.202472(18) 0.268017(11) 0.01950(6) Uani 1 1 d .
W4 W 0.344689(19) -0.010937(19) 0.144989(11) 0.02114(6) Uani 1 1 d .
W5 W 0.086354(19) -0.205740(19) 0.156144(11) 0.02074(6) Uani 1 1 d .
W6 W -0.072630(18) -0.186873(18) 0.266342(11) 0.01937(6) Uani 1 1 d .
W7 W 0.013054(19) 0.030172(19) 0.372651(11) 0.01995(6) Uani 1 1 d .
W8 W 0.252223(19) 0.211910(18) 0.360385(11) 0.01922(6) Uani 1 1 d .
W9 W 0.424491(19) 0.189443(19) 0.242964(11) 0.02037(6) Uani 1 1 d .
W10 W 0.307840(19) -0.196408(19) 0.257633(11) 0.02115(6) Uani 1 1 d .
W11 W 0.149122(19) -0.175563(18) 0.367680(11) 0.01968(6) Uani 1 1 d .
W12 W 0.387815(19) 0.004775(19) 0.355598(11) 0.02005(6) Uani 1 1 d .
Cu1 Cu 0.60259(7) 0.45305(7) 0.23313(4) 0.0356(2) Uani 1 1 d .
Cu2 Cu 0.67340(7) 0.47598(7) 0.38133(4) 0.03076(19) Uani 1 1 d .
Cu3 Cu 0.99994(8) 0.13431(7) -0.01410(5) 0.0415(2) Uani 1 1 d .
S1 S 0.56724(14) 0.28151(13) 0.10271(8) 0.0328(4) Uani 1 1 d .
S2 S 0.85539(17) 0.47856(14) 0.16451(8) 0.0395(5) Uani 1 1 d .
S3 S 0.99572(15) 0.31396(17) 0.09286(9) 0.0428(5) Uani 1 1 d .
S4 S 0.72340(16) 0.14187(15) 0.01494(8) 0.0388(4) Uani 1 1 d .
S5 S 0.45174(13) 0.58268(13) 0.44503(8) 0.0308(4) Uani 1 1 d .
S6 S 0.68024(16) 0.89745(15) 0.36037(9) 0.0410(5) Uani 1 1 d .
S7 S 0.84083(14) 0.72958(15) 0.42421(8) 0.0363(4) Uani 1 1 d .
S8 S 0.45597(15) 0.83900(14) 0.47104(8) 0.0350(4) Uani 1 1 d .
O1 O 0.2552(3) 0.0629(3) 0.21762(17) 0.0188(9) Uani 1 1 d .
O2 O 0.0801(3) -0.0689(3) 0.22555(17) 0.0181(9) Uani 1 1 d .
O3 O 0.1393(3) 0.0778(3) 0.29726(17) 0.0164(8) Uani 1 1 d .
O4 O 0.2309(3) -0.0618(3) 0.29376(18) 0.0187(9) Uani 1 1 d .
O5 O 0.2143(4) 0.2658(4) 0.1007(2) 0.0323(11) Uani 1 1 d .
O6 O -0.1353(4) 0.0049(4) 0.1186(2) 0.0304(11) Uani 1 1 d .
O7 O -0.0201(4) 0.2924(3) 0.2575(2) 0.0300(11) Uani 1 1 d .
O8 O 0.4143(4) -0.0426(4) 0.0917(2) 0.0328(11) Uani 1 1 d .
O9 O 0.0703(4) -0.3045(3) 0.1070(2) 0.0323(11) Uani 1 1 d .
O10 O -0.1850(3) -0.2744(3) 0.2836(2) 0.0291(11) Uani 1 1 d .
O11 O -0.0709(4) 0.0201(4) 0.4265(2) 0.0304(11) Uani 1 1 d .
O12 O 0.3107(4) 0.3107(3) 0.40741(19) 0.0281(10) Uani 1 1 d .
O13 O 0.5454(4) 0.2777(3) 0.2492(2) 0.0296(11) Uani 1 1 d .
O14 O 0.3626(4) -0.2936(4) 0.2433(2) 0.0341(11) Uani 1 1 d .
O15 O 0.1114(4) -0.2586(3) 0.4195(2) 0.0314(11) Uani 1 1 d .
O16 O 0.4961(3) 0.0336(3) 0.4000(2) 0.0286(10) Uani 1 1 d .
O17 O 0.0882(3) 0.0755(3) 0.13649(18) 0.0221(9) Uani 1 1 d .
O18 O -0.0314(3) 0.0904(3) 0.22023(18) 0.0215(9) Uani 1 1 d .
O19 O 0.1492(3) 0.2271(3) 0.21120(19) 0.0236(9) Uani 1 1 d .
O20 O 0.2896(3) 0.0925(3) 0.11149(18) 0.0240(10) Uani 1 1 d .
O21 O -0.0021(3) -0.1273(3) 0.12397(18) 0.0225(9) Uani 1 1 d .
O22 O -0.1243(3) -0.1127(3) 0.21057(18) 0.0212(9) Uani 1 1 d .
O23 O -0.0265(3) 0.1320(3) 0.32981(18) 0.0238(10) Uani 1 1 d .
O24 O 0.1568(3) 0.2726(3) 0.32106(19) 0.0242(10) Uani 1 1 d .
O25 O 0.3525(3) 0.2460(3) 0.18741(18) 0.0247(10) Uani 1 1 d .
O26 O 0.2069(3) -0.1056(3) 0.13152(19) 0.0248(10) Uani 1 1 d .
O27 O -0.0274(3) -0.2608(3) 0.20540(19) 0.0234(9) Uani 1 1 d .
O28 O -0.0626(3) -0.0716(3) 0.31822(19) 0.0231(9) Uani 1 1 d .
O29 O 0.1325(3) 0.1399(3) 0.40143(18) 0.0223(9) Uani 1 1 d .
O30 O 0.3428(3) 0.2353(3) 0.29817(19) 0.0242(10) Uani 1 1 d .
O31 O 0.4493(3) 0.0994(3) 0.18358(19) 0.0243(10) Uani 1 1 d .
O32 O 0.3619(3) -0.0999(3) 0.20172(18) 0.0228(9) Uani 1 1 d .
O33 O 0.1808(3) -0.2346(3) 0.21088(19) 0.0248(10) Uani 1 1 d .
O34 O 0.0324(3) -0.2160(3) 0.31435(19) 0.0222(9) Uani 1 1 d .
O35 O 0.0922(3) -0.0648(3) 0.3887(2) 0.0254(10) Uani 1 1 d .
O36 O 0.3181(3) 0.1069(3) 0.37761(19) 0.0246(10) Uani 1 1 d .
O37 O 0.4374(3) 0.0903(3) 0.29443(18) 0.0226(9) Uani 1 1 d .
O38 O 0.2232(3) -0.2487(3) 0.32045(19) 0.0241(10) Uani 1 1 d .
O39 O 0.2845(3) -0.0930(3) 0.39604(19) 0.0241(10) Uani 1 1 d .
O40 O 0.4076(3) -0.1102(3) 0.31136(18) 0.0232(9) Uani 1 1 d .
O1W O 0.4039(8) 0.7201(6) 0.0848(5) 0.128(4) Uani 1 1 d .
H1WA H 0.4142 0.7771 0.0690 0.154 Uiso 1 1 d R
H1WB H 0.3893 0.7305 0.1188 0.154 Uiso 1 1 d R
O2W O 0.6589(10) 0.6828(10) 0.1092(5) 0.160(5) Uani 1 1 d .
H2WA H 0.7217 0.6828 0.1009 0.192 Uiso 1 1 d R
H2WB H 0.6204 0.6686 0.0791 0.192 Uiso 1 1 d R
O3W O 0.2262(7) 0.4745(8) 0.2013(4) 0.106(3) Uani 1 1 d .
H3WA H 0.2728 0.5316 0.2085 0.127 Uiso 1 1 d R
H3WB H 0.1691 0.4781 0.2164 0.127 Uiso 1 1 d R
N1 N 0.5278(4) 0.4478(4) 0.1596(3) 0.0311(13) Uani 1 1 d .
N2 N 0.4694(6) 0.5149(5) 0.1498(3) 0.0491(18) Uani 1 1 d .
N3 N 0.4253(6) 0.4945(6) 0.0994(3) 0.0507(18) Uani 1 1 d .
N4 N 0.4548(5) 0.4158(5) 0.0762(3) 0.0375(15) Uani 1 1 d .
N5 N 0.7501(4) 0.4781(4) 0.2624(2) 0.0250(12) Uani 1 1 d .
N6 N 0.7770(4) 0.4955(4) 0.3173(2) 0.0298(13) Uani 1 1 d .
N7 N 0.8791(4) 0.5202(5) 0.3263(3) 0.0333(14) Uani 1 1 d .
N8 N 0.9203(4) 0.5185(4) 0.2752(2) 0.0286(13) Uani 1 1 d .
N9 N 1.0753(5) 0.2811(4) -0.0084(3) 0.0327(14) Uani 1 1 d .
N10 N 1.1486(5) 0.3336(5) -0.0432(3) 0.0380(15) Uani 1 1 d .
N11 N 1.1929(5) 0.4253(5) -0.0203(3) 0.0394(15) Uani 1 1 d .
N12 N 1.1482(5) 0.4316(4) 0.0286(3) 0.0348(14) Uani 1 1 d .
N13 N 0.8700(4) 0.0301(4) -0.0018(2) 0.0264(12) Uani 1 1 d .
N14 N 0.8692(4) -0.0693(4) 0.0013(2) 0.0277(13) Uani 1 1 d .
N15 N 0.7760(4) -0.1255(4) 0.0138(3) 0.0302(13) Uani 1 1 d .
N16 N 0.7157(4) -0.0605(4) 0.0202(2) 0.0298(13) Uani 1 1 d .
N17 N 0.5441(4) 0.5121(4) 0.3529(2) 0.0266(12) Uani 1 1 d .
N18 N 0.5102(4) 0.4821(4) 0.2983(2) 0.0309(13) Uani 1 1 d .
N19 N 0.4134(5) 0.4850(5) 0.2893(3) 0.0331(14) Uani 1 1 d .
N20 N 0.3823(4) 0.5182(4) 0.3387(2) 0.0272(12) Uani 1 1 d .
N21 N 0.6088(6) 0.7929(8) 0.2586(3) 0.072(3) Uani 1 1 d .
N22 N 0.5998(10) 0.8212(15) 0.2053(5) 0.120(6) Uani 1 1 d .
N23 N 0.6302(9) 0.9209(14) 0.2027(5) 0.114(6) Uani 1 1 d .
N24 N 0.6599(7) 0.9591(10) 0.2550(4) 0.084(3) Uani 1 1 d .
N25 N 0.7755(4) 0.5268(4) 0.4494(3) 0.0308(13) Uani 1 1 d .
N26 N 0.7999(5) 0.4640(5) 0.4874(3) 0.0395(15) Uani 1 1 d .
N27 N 0.8731(5) 0.5165(5) 0.5220(3) 0.0422(16) Uani 1 1 d .
N28 N 0.8978(5) 0.6145(5) 0.5069(3) 0.0329(14) Uani 1 1 d .
N29 N 0.4345(5) 0.7034(4) 0.5557(3) 0.0314(13) Uani 1 1 d .
N30 N 0.3655(5) 0.6763(4) 0.5980(3) 0.0327(14) Uani 1 1 d .
N31 N 0.2954(5) 0.7275(5) 0.5976(3) 0.0386(15) Uani 1 1 d .
N32 N 0.3176(4) 0.7896(4) 0.5544(3) 0.0286(13) Uani 1 1 d .
C1 C 0.7836(5) 0.3044(5) 0.0946(3) 0.0263(14) Uani 1 1 d .
C2 C 0.6927(5) 0.3432(5) 0.0697(3) 0.0277(15) Uani 1 1 d .
H2A H 0.6853 0.3274 0.0294 0.033 Uiso 1 1 calc R
H2B H 0.7092 0.4174 0.0760 0.033 Uiso 1 1 calc R
C3 C 0.8035(6) 0.3369(5) 0.1574(3) 0.0292(15) Uani 1 1 d .
H3A H 0.8545 0.3051 0.1738 0.035 Uiso 1 1 calc R
H3B H 0.7379 0.3148 0.1772 0.035 Uiso 1 1 calc R
C4 C 0.8839(5) 0.3512(6) 0.0618(3) 0.0309(15) Uani 1 1 d .
H4A H 0.8991 0.4257 0.0633 0.037 Uiso 1 1 calc R
H4B H 0.8725 0.3265 0.0227 0.037 Uiso 1 1 calc R
C5 C 0.7545(6) 0.1851(5) 0.0892(3) 0.0301(15) Uani 1 1 d .
H5A H 0.6936 0.1561 0.1116 0.036 Uiso 1 1 calc R
H5B H 0.8136 0.1615 0.1031 0.036 Uiso 1 1 calc R
C6 C 0.5180(5) 0.3872(5) 0.1137(3) 0.0258(14) Uani 1 1 d .
C7 C 0.4188(7) 0.3732(8) 0.0200(4) 0.054(2) Uani 1 1 d .
H7A H 0.3739 0.4110 0.0039 0.081 Uiso 1 1 calc R
H7B H 0.3796 0.3021 0.0217 0.081 Uiso 1 1 calc R
H7C H 0.4791 0.3784 -0.0030 0.081 Uiso 1 1 calc R
C8 C 0.8412(5) 0.4924(5) 0.2366(3) 0.0269(15) Uani 1 1 d .
C9 C 1.0355(6) 0.5403(6) 0.2692(4) 0.044(2) Uani 1 1 d .
H9A H 1.0507 0.5359 0.2301 0.066 Uiso 1 1 calc R
H9B H 1.0613 0.4908 0.2889 0.066 Uiso 1 1 calc R
H9C H 1.0698 0.6084 0.2848 0.066 Uiso 1 1 calc R
C10 C 1.0757(5) 0.3421(5) 0.0357(3) 0.0316(16) Uani 1 1 d .
C11 C 1.1817(8) 0.5240(7) 0.0672(4) 0.060(3) Uani 1 1 d .
H11A H 1.2354 0.5761 0.0502 0.090 Uiso 1 1 calc R
H11B H 1.2098 0.5062 0.1018 0.090 Uiso 1 1 calc R
H11C H 1.1217 0.5497 0.0748 0.090 Uiso 1 1 calc R
C12 C 0.7725(5) 0.0348(5) 0.0112(3) 0.0267(15) Uani 1 1 d .
C13 C 0.6064(7) -0.0978(7) 0.0378(5) 0.060(3) Uani 1 1 d .
H13A H 0.5748 -0.0416 0.0402 0.089 Uiso 1 1 calc R
H13B H 0.6061 -0.1266 0.0740 0.089 Uiso 1 1 calc R
H13C H 0.5665 -0.1498 0.0109 0.089 Uiso 1 1 calc R
C14 C 0.6361(5) 0.7624(5) 0.4461(3) 0.0231(13) Uani 1 1 d .
C15 C 0.5886(5) 0.6499(5) 0.4637(3) 0.0263(14) Uani 1 1 d .
H15A H 0.5969 0.6504 0.5044 0.032 Uiso 1 1 calc R
H15B H 0.6323 0.6088 0.4482 0.032 Uiso 1 1 calc R
C16 C 0.6172(5) 0.7683(5) 0.3828(3) 0.0321(16) Uani 1 1 d .
H16A H 0.5415 0.7508 0.3740 0.039 Uiso 1 1 calc R
H16B H 0.6459 0.7188 0.3626 0.039 Uiso 1 1 calc R
C17 C 0.7562(5) 0.7917(5) 0.4632(3) 0.0296(15) Uani 1 1 d .
H17A H 0.7625 0.7775 0.5025 0.036 Uiso 1 1 calc R
H17B H 0.7843 0.8655 0.4603 0.036 Uiso 1 1 calc R
C18 C 0.5943(6) 0.8396(5) 0.4821(3) 0.0306(16) Uani 1 1 d .
H18A H 0.6382 0.9084 0.4757 0.037 Uiso 1 1 calc R
H18B H 0.6050 0.8272 0.5213 0.037 Uiso 1 1 calc R
C19 C 0.4623(5) 0.5350(5) 0.3772(3) 0.0231(14) Uani 1 1 d .
C20 C 0.2759(5) 0.5306(6) 0.3447(3) 0.0365(17) Uani 1 1 d .
H20A H 0.2687 0.5549 0.3825 0.055 Uiso 1 1 calc R
H20B H 0.2242 0.4655 0.3367 0.055 Uiso 1 1 calc R
H20C H 0.2647 0.5796 0.3188 0.055 Uiso 1 1 calc R
C21 C 0.6464(6) 0.8788(8) 0.2882(4) 0.052(2) Uani 1 1 d .
C22 C 0.6984(10) 1.0686(12) 0.2700(6) 0.113(6) Uani 1 1 d .
H22A H 0.6992 1.1068 0.2368 0.169 Uiso 1 1 calc R
H22B H 0.7690 1.0837 0.2863 0.169 Uiso 1 1 calc R
H22C H 0.6524 1.0876 0.2966 0.169 Uiso 1 1 calc R
C23 C 0.8380(5) 0.6210(5) 0.4629(3) 0.0292(15) Uani 1 1 d .
C24 C 0.9830(6) 0.6940(7) 0.5373(4) 0.049(2) Uani 1 1 d .
H24A H 0.9898 0.7592 0.5210 0.074 Uiso 1 1 calc R
H24B H 1.0487 0.6760 0.5344 0.074 Uiso 1 1 calc R
H24C H 0.9662 0.6987 0.5761 0.074 Uiso 1 1 calc R
C25 C 0.4024(5) 0.7734(5) 0.5288(3) 0.0253(14) Uani 1 1 d .
C26 C 0.2573(7) 0.8626(6) 0.5422(4) 0.046(2) Uani 1 1 d .
H26A H 0.2012 0.8557 0.5681 0.069 Uiso 1 1 calc R
H26B H 0.2275 0.8488 0.5044 0.069 Uiso 1 1 calc R
H26C H 0.3035 0.9315 0.5458 0.069 Uiso 1 1 calc R

loop_
_atom_site_aniso_label
_atom_site_aniso_U_11
_atom_site_aniso_U_22
_atom_site_aniso_U_33
_atom_site_aniso_U_23
_atom_site_aniso_U_13
_atom_site_aniso_U_12
P1 0.0153(7) 0.0142(7) 0.0098(8) 0.0008(6) 0.0004(6) 0.0043(6)
W1 0.02449(13) 0.02354(13) 0.01556(14) 0.00706(10) 0.00121(10) 0.00705(10)
W2 0.02186(12) 0.02173(13) 0.01366(13) -0.00014(10) -0.00331(10) 0.00882(10)
W3 0.02540(13) 0.01910(13) 0.01626(14) -0.00036(10) -0.00159(10) 0.01033(10)
W4 0.02305(13) 0.02560(14) 0.01565(14) 0.00073(10) 0.00550(10) 0.00781(10)
W5 0.02368(12) 0.02018(13) 0.01888(14) -0.00403(10) -0.00159(10) 0.00783(10)
W6 0.01768(12) 0.01956(13) 0.01989(14) 0.00219(10) 0.00042(10) 0.00332(9)
W7 0.02180(12) 0.02233(13) 0.01611(14) 0.00097(10) 0.00527(10) 0.00632(10)
W8 0.02370(12) 0.01930(13) 0.01357(14) -0.00080(10) -0.00120(10) 0.00450(9)
W9 0.02006(12) 0.02117(13) 0.01772(14) 0.00475(10) 0.00192(10) 0.00137(9)
W10 0.02211(12) 0.02115(13) 0.02277(15) 0.00163(10) -0.00060(10) 0.01033(10)
W11 0.02015(12) 0.02062(13) 0.01861(14) 0.00715(10) 0.00054(10) 0.00530(9)
W12 0.01922(12) 0.02296(13) 0.01774(14) 0.00443(10) -0.00318(10) 0.00524(9)
Cu1 0.0315(4) 0.0441(5) 0.0292(5) -0.0062(4) -0.0017(4) 0.0083(4)
Cu2 0.0311(4) 0.0377(5) 0.0240(5) 0.0050(4) 0.0007(4) 0.0099(4)
Cu3 0.0371(5) 0.0331(5) 0.0529(7) 0.0043(4) 0.0091(4) 0.0063(4)
S1 0.0347(9) 0.0273(9) 0.0373(11) 0.0056(8) 0.0100(8) 0.0088(7)
S2 0.0559(12) 0.0303(10) 0.0284(11) -0.0010(8) 0.0150(9) 0.0045(8)
S3 0.0359(10) 0.0656(13) 0.0348(12) 0.0100(10) 0.0022(8) 0.0259(9)
S4 0.0536(11) 0.0426(11) 0.0291(11) -0.0083(8) -0.0114(9) 0.0308(9)
S5 0.0276(8) 0.0346(9) 0.0248(10) -0.0066(7) 0.0062(7) 0.0001(7)
S6 0.0463(11) 0.0434(11) 0.0327(11) 0.0150(9) 0.0055(9) 0.0090(9)
S7 0.0326(9) 0.0459(11) 0.0313(11) 0.0133(8) 0.0108(8) 0.0097(8)
S8 0.0441(10) 0.0409(10) 0.0261(10) 0.0120(8) 0.0034(8) 0.0201(8)
O1 0.023(2) 0.020(2) 0.015(2) 0.0009(17) 0.0032(17) 0.0072(17)
O2 0.020(2) 0.021(2) 0.015(2) 0.0054(17) 0.0036(17) 0.0075(16)
O3 0.022(2) 0.016(2) 0.012(2) -0.0001(16) 0.0049(16) 0.0062(16)
O4 0.020(2) 0.017(2) 0.020(2) 0.0035(17) -0.0002(17) 0.0048(16)
O5 0.041(3) 0.036(3) 0.022(3) 0.011(2) 0.001(2) 0.013(2)
O6 0.036(3) 0.036(3) 0.023(3) -0.002(2) -0.007(2) 0.018(2)
O7 0.035(3) 0.024(2) 0.035(3) -0.003(2) -0.001(2) 0.016(2)
O8 0.028(2) 0.044(3) 0.028(3) -0.003(2) 0.009(2) 0.012(2)
O9 0.036(3) 0.026(2) 0.034(3) -0.009(2) -0.007(2) 0.010(2)
O10 0.022(2) 0.027(2) 0.036(3) 0.004(2) -0.003(2) 0.0028(18)
O11 0.037(3) 0.036(3) 0.021(3) 0.000(2) 0.008(2) 0.012(2)
O12 0.034(2) 0.029(2) 0.018(2) -0.0023(19) -0.0026(19) 0.0024(19)
O13 0.026(2) 0.030(2) 0.029(3) 0.007(2) -0.001(2) 0.0003(19)
O14 0.034(3) 0.033(3) 0.040(3) 0.001(2) 0.001(2) 0.019(2)
O15 0.035(3) 0.030(3) 0.030(3) 0.014(2) -0.001(2) 0.009(2)
O16 0.025(2) 0.030(2) 0.029(3) 0.006(2) -0.004(2) 0.0045(19)
O17 0.028(2) 0.023(2) 0.016(2) -0.0017(18) 0.0010(18) 0.0094(18)
O18 0.023(2) 0.023(2) 0.018(2) -0.0029(18) 0.0011(18) 0.0073(17)
O19 0.032(2) 0.019(2) 0.021(3) -0.0004(18) -0.0004(19) 0.0103(18)
O20 0.026(2) 0.029(2) 0.016(2) 0.0051(19) 0.0018(18) 0.0067(18)
O21 0.026(2) 0.026(2) 0.017(2) -0.0025(18) 0.0010(18) 0.0096(18)
O22 0.025(2) 0.022(2) 0.019(2) -0.0037(18) 0.0016(18) 0.0112(17)
O23 0.025(2) 0.030(2) 0.017(2) -0.0045(19) 0.0017(18) 0.0105(18)
O24 0.030(2) 0.023(2) 0.020(2) 0.0014(18) 0.0005(19) 0.0092(18)
O25 0.030(2) 0.024(2) 0.016(2) 0.0035(18) 0.0022(18) -0.0004(18)
O26 0.027(2) 0.024(2) 0.022(3) 0.0010(18) -0.0015(19) 0.0055(18)
O27 0.027(2) 0.022(2) 0.022(2) 0.0023(18) -0.0001(18) 0.0072(18)
O28 0.026(2) 0.023(2) 0.022(3) -0.0014(18) 0.0004(18) 0.0095(17)
O29 0.030(2) 0.025(2) 0.012(2) 0.0007(17) 0.0015(18) 0.0085(18)
O30 0.031(2) 0.019(2) 0.023(3) 0.0049(18) 0.0002(19) 0.0064(18)
O31 0.025(2) 0.027(2) 0.020(2) 0.0009(19) 0.0037(18) 0.0062(18)
O32 0.022(2) 0.027(2) 0.020(2) -0.0013(18) -0.0019(18) 0.0089(18)
O33 0.025(2) 0.027(2) 0.023(3) 0.0008(19) -0.0033(19) 0.0088(18)
O34 0.023(2) 0.022(2) 0.023(3) 0.0033(18) -0.0027(18) 0.0090(17)
O35 0.024(2) 0.024(2) 0.028(3) 0.0023(19) 0.0003(19) 0.0057(18)
O36 0.026(2) 0.024(2) 0.022(3) 0.0054(19) 0.0009(19) 0.0037(18)
O37 0.022(2) 0.028(2) 0.019(2) 0.0056(18) 0.0015(18) 0.0087(18)
O38 0.020(2) 0.025(2) 0.027(3) 0.0069(19) -0.0012(18) 0.0064(17)
O39 0.028(2) 0.024(2) 0.021(3) 0.0040(18) -0.0017(19) 0.0080(18)
O40 0.024(2) 0.029(2) 0.019(2) 0.0060(19) -0.0009(18) 0.0105(18)
O1W 0.113(8) 0.054(5) 0.219(13) 0.014(6) 0.042(8) 0.021(5)
O2W 0.126(10) 0.215(13) 0.112(10) -0.028(9) 0.049(8) 0.007(9)
O3W 0.072(5) 0.154(9) 0.084(7) -0.005(6) -0.002(5) 0.020(6)
N1 0.031(3) 0.037(3) 0.027(3) 0.001(3) 0.002(2) 0.013(3)
N2 0.051(4) 0.051(4) 0.054(5) 0.000(4) 0.001(4) 0.029(3)
N3 0.053(4) 0.065(5) 0.046(5) 0.002(4) -0.005(4) 0.035(4)
N4 0.037(3) 0.051(4) 0.028(4) 0.003(3) 0.000(3) 0.017(3)
N5 0.028(3) 0.026(3) 0.018(3) 0.000(2) 0.004(2) 0.002(2)
N6 0.030(3) 0.032(3) 0.025(3) 0.001(2) -0.001(2) 0.004(2)
N7 0.028(3) 0.042(3) 0.028(4) 0.001(3) 0.000(3) 0.006(3)
N8 0.027(3) 0.027(3) 0.029(3) -0.002(2) 0.000(2) 0.003(2)
N9 0.031(3) 0.028(3) 0.040(4) 0.006(3) 0.003(3) 0.007(2)
N10 0.035(3) 0.036(4) 0.041(4) 0.008(3) 0.006(3) 0.004(3)
N11 0.043(4) 0.032(3) 0.041(4) 0.005(3) 0.011(3) 0.007(3)
N12 0.035(3) 0.030(3) 0.040(4) 0.002(3) 0.002(3) 0.011(3)
N13 0.036(3) 0.025(3) 0.021(3) 0.003(2) 0.001(2) 0.013(2)
N14 0.030(3) 0.028(3) 0.027(3) 0.001(2) 0.007(2) 0.009(2)
N15 0.031(3) 0.030(3) 0.029(3) 0.000(3) 0.007(3) 0.008(2)
N16 0.031(3) 0.037(3) 0.022(3) -0.002(3) 0.002(2) 0.011(3)
N17 0.025(3) 0.033(3) 0.023(3) -0.004(2) -0.001(2) 0.009(2)
N18 0.031(3) 0.038(3) 0.025(3) -0.007(3) 0.001(2) 0.013(3)
N19 0.033(3) 0.042(4) 0.025(3) -0.006(3) -0.003(3) 0.013(3)
N20 0.028(3) 0.025(3) 0.029(3) 0.001(2) 0.000(2) 0.008(2)
N21 0.049(5) 0.134(8) 0.033(5) -0.015(5) -0.005(4) 0.029(5)
N22 0.073(7) 0.267(19) 0.032(6) 0.020(9) 0.002(5) 0.063(10)
N23 0.067(7) 0.242(17) 0.046(7) 0.074(10) 0.009(5) 0.055(9)
N24 0.049(5) 0.159(10) 0.062(7) 0.078(7) 0.024(4) 0.045(6)
N25 0.030(3) 0.037(3) 0.026(3) 0.004(3) 0.002(2) 0.009(2)
N26 0.039(3) 0.047(4) 0.033(4) 0.009(3) -0.006(3) 0.011(3)
N27 0.042(4) 0.050(4) 0.035(4) 0.006(3) -0.006(3) 0.014(3)
N28 0.031(3) 0.043(4) 0.026(3) -0.002(3) -0.003(3) 0.013(3)
N29 0.036(3) 0.036(3) 0.025(3) 0.011(3) 0.007(3) 0.013(3)
N30 0.040(3) 0.027(3) 0.033(4) 0.005(3) 0.008(3) 0.011(3)
N31 0.039(3) 0.036(3) 0.044(4) 0.002(3) 0.010(3) 0.013(3)
N32 0.028(3) 0.028(3) 0.030(3) -0.001(3) 0.001(2) 0.009(2)
C1 0.038(4) 0.029(3) 0.018(4) 0.004(3) 0.001(3) 0.018(3)
C2 0.034(4) 0.030(4) 0.023(4) 0.005(3) 0.011(3) 0.015(3)
C3 0.050(4) 0.026(3) 0.016(4) -0.002(3) 0.005(3) 0.016(3)
C4 0.028(3) 0.048(4) 0.023(4) -0.001(3) -0.003(3) 0.021(3)
C5 0.043(4) 0.035(4) 0.017(4) -0.004(3) 0.000(3) 0.021(3)
C6 0.018(3) 0.032(4) 0.026(4) 0.005(3) 0.006(3) 0.004(3)
C7 0.051(5) 0.080(7) 0.032(5) 0.005(4) -0.008(4) 0.020(5)
C8 0.026(3) 0.023(3) 0.028(4) -0.002(3) 0.006(3) 0.001(3)
C9 0.024(4) 0.033(4) 0.074(6) 0.001(4) 0.008(4) 0.006(3)
C10 0.031(4) 0.036(4) 0.034(4) 0.010(3) -0.005(3) 0.019(3)
C11 0.073(6) 0.045(5) 0.063(7) -0.009(5) 0.005(5) 0.021(5)
C12 0.034(3) 0.033(4) 0.016(3) -0.007(3) 0.000(3) 0.015(3)
C13 0.038(5) 0.058(6) 0.085(8) 0.001(5) 0.019(5) 0.017(4)
C14 0.025(3) 0.029(3) 0.012(3) 0.000(3) 0.003(2) 0.002(3)
C15 0.028(3) 0.026(3) 0.022(4) -0.002(3) 0.003(3) 0.002(3)
C16 0.029(3) 0.036(4) 0.028(4) 0.003(3) 0.004(3) 0.004(3)
C17 0.033(4) 0.029(4) 0.023(4) 0.001(3) -0.006(3) 0.003(3)
C18 0.039(4) 0.023(3) 0.027(4) 0.002(3) 0.005(3) 0.004(3)
C19 0.022(3) 0.019(3) 0.026(4) 0.002(3) 0.002(3) 0.001(2)
C20 0.028(4) 0.048(4) 0.037(5) 0.000(3) -0.001(3) 0.017(3)
C21 0.027(4) 0.096(7) 0.040(5) 0.027(5) 0.010(4) 0.027(4)
C22 0.077(8) 0.150(14) 0.130(13) 0.113(12) 0.036(8) 0.045(9)
C23 0.024(3) 0.042(4) 0.020(4) -0.006(3) 0.004(3) 0.007(3)
C24 0.035(4) 0.063(6) 0.045(5) -0.011(4) -0.011(4) 0.007(4)
C25 0.023(3) 0.027(3) 0.027(4) -0.004(3) -0.002(3) 0.010(3)
C26 0.044(4) 0.046(5) 0.056(6) 0.003(4) -0.009(4) 0.027(4)

loop_
_atom_type_symbol
_atom_type_description
_atom_type_scat_dispersion_real
_atom_type_scat_dispersion_imag
_atom_type_scat_source
C C 0.0033 0.0016 'International Tables Vol C Tables 4.2.6.8 and 6.1.1.4'
N N 0.0061 0.0033 'International Tables Vol C Tables 4.2.6.8 and 6.1.1.4'
O O 0.0106 0.0060 'International Tables Vol C Tables 4.2.6.8 and 6.1.1.4'
W W -0.8490 6.8722 'International Tables Vol C Tables 4.2.6.8 and 6.1.1.4'
P P 0.1023 0.0942 'International Tables Vol C Tables 4.2.6.8 and 6.1.1.4'
Cu Cu 0.3201 1.2651 'International Tables Vol C Tables 4.2.6.8 and 6.1.1.4'
S S 0.1246 0.1234 'International Tables Vol C Tables 4.2.6.8 and 6.1.1.4'
H H 0.0000 0.0000 'International Tables Vol C Tables 4.2.6.8 and 6.1.1.4'

loop_
_geom_angle_atom_site_label_1
_geom_angle_atom_site_label_2
_geom_angle_atom_site_label_3
_geom_angle
_geom_angle_site_symmetry_3
O3 P1 O1 109.6(2) .
O3 P1 O4 109.6(2) .
O1 P1 O4 109.2(2) .
O3 P1 O2 109.5(2) .
O1 P1 O2 109.7(2) .
O4 P1 O2 109.3(2) .
O5 W1 O17 103.7(2) .
O5 W1 O19 102.3(2) .
O17 W1 O19 85.76(18) .
O5 W1 O20 101.5(2) .
O17 W1 O20 88.88(18) .
O19 W1 O20 156.15(18) .
O5 W1 O25 100.5(2) .
O17 W1 O25 155.89(18) .
O19 W1 O25 88.84(18) .
O20 W1 O25 86.63(19) .
O5 W1 O1 170.37(19) .
O17 W1 O1 84.05(16) .
O19 W1 O1 83.83(16) .
O20 W1 O1 72.50(16) .
O25 W1 O1 72.00(16) .
O6 W2 O22 100.9(2) .
O6 W2 O18 101.1(2) .
O22 W2 O18 88.78(17) .
O6 W2 O21 102.4(2) .
O22 W2 O21 88.41(17) .
O18 W2 O21 156.45(18) .
O6 W2 O17 103.1(2) .
O22 W2 O17 155.92(18) .
O18 W2 O17 85.24(17) .
O21 W2 O17 87.85(17) .
O6 W2 O2 171.86(18) .
O22 W2 O2 72.43(16) .
O18 W2 O2 83.69(16) .
O21 W2 O2 73.18(16) .
O17 W2 O2 83.72(16) .
O7 W3 O18 102.5(2) .
O7 W3 O23 102.1(2) .
O18 W3 O23 88.00(18) .
O7 W3 O19 103.3(2) .
O18 W3 O19 85.98(18) .
O23 W3 O19 154.56(18) .
O7 W3 O24 102.5(2) .
O18 W3 O24 155.01(18) .
O23 W3 O24 87.30(18) .
O19 W3 O24 87.80(18) .
O7 W3 O3 172.00(19) .
O18 W3 O3 82.85(16) .
O23 W3 O3 71.93(15) .
O19 W3 O3 82.79(15) .
O24 W3 O3 72.36(16) .
O8 W4 O32 103.2(2) .
O8 W4 O31 101.6(2) .
O32 W4 O31 89.55(18) .
O8 W4 O26 102.6(2) .
O32 W4 O26 85.28(18) .
O31 W4 O26 155.78(18) .
O8 W4 O20 101.0(2) .
O32 W4 O20 155.72(18) .
O31 W4 O20 87.37(19) .
O26 W4 O20 87.73(18) .
O8 W4 O1 170.91(19) .
O32 W4 O1 84.00(16) .
O31 W4 O1 72.60(16) .
O26 W4 O1 83.32(16) .
O20 W4 O1 72.10(16) .
O9 W5 O26 102.9(2) .
O9 W5 O33 103.2(2) .
O26 W5 O33 85.88(19) .
O9 W5 O27 101.6(2) .
O26 W5 O27 155.47(18) .
O33 W5 O27 87.86(19) .
O9 W5 O21 101.6(2) .
O26 W5 O21 88.38(18) .
O33 W5 O21 155.17(18) .
O27 W5 O21 87.41(18) .
O9 W5 O2 171.30(19) .
O26 W5 O2 83.57(16) .
O33 W5 O2 82.91(16) .
O27 W5 O2 72.13(15) .
O21 W5 O2 72.44(16) .
O10 W6 O34 102.9(2) .
O10 W6 O22 102.0(2) .
O34 W6 O22 155.12(17) .
O10 W6 O28 103.9(2) .
O34 W6 O28 85.20(18) .
O22 W6 O28 87.74(18) .
O10 W6 O27 100.8(2) .
O34 W6 O27 89.23(19) .
O22 W6 O27 87.26(18) .
O28 W6 O27 155.23(18) .
O10 W6 O2 170.64(19) .
O34 W6 O2 83.59(16) .
O22 W6 O2 71.88(15) .
O28 W6 O2 83.17(16) .
O27 W6 O2 72.22(15) .
O11 W7 O28 103.9(2) .
O11 W7 O35 103.9(2) .
O28 W7 O35 85.58(19) .
O11 W7 O23 101.0(2) .
O28 W7 O23 88.45(18) .
O35 W7 O23 155.06(18) .
O11 W7 O29 101.4(2) .
O28 W7 O29 154.67(18) .
O35 W7 O29 88.52(18) .
O23 W7 O29 86.58(18) .
O11 W7 O3 169.84(18) .
O28 W7 O3 83.36(16) .
O35 W7 O3 83.51(16) .
O23 W7 O3 71.75(15) .
O29 W7 O3 71.49(15) .
O12 W8 O30 103.7(2) .
O12 W8 O36 103.9(2) .
O30 W8 O36 85.55(18) .
O12 W8 O29 100.8(2) .
O30 W8 O29 155.50(18) .
O36 W8 O29 88.15(18) .
O12 W8 O24 99.9(2) .
O30 W8 O24 89.26(18) .
O36 W8 O24 156.19(18) .
O29 W8 O24 87.02(18) .
O12 W8 O3 169.75(18) .
O30 W8 O3 83.66(16) .
O36 W8 O3 83.60(16) .
O29 W8 O3 72.11(15) .
O24 W8 O3 72.73(16) .
O13 W9 O37 103.0(2) .
O13 W9 O30 104.3(2) .
O37 W9 O30 86.08(18) .
O13 W9 O25 102.2(2) .
O37 W9 O25 154.77(17) .
O30 W9 O25 88.12(19) .
O13 W9 O31 100.4(2) .
O37 W9 O31 88.31(19) .
O30 W9 O31 155.26(18) .
O25 W9 O31 86.77(19) .
O13 W9 O1 170.71(19) .
O37 W9 O1 83.00(16) .
O30 W9 O1 83.01(16) .
O25 W9 O1 71.92(16) .
O31 W9 O1 72.39(15) .
O14 W10 O32 104.0(2) .
O14 W10 O40 102.7(2) .
O32 W10 O40 88.98(18) .
O14 W10 O33 102.5(2) .
O32 W10 O33 84.96(18) .
O40 W10 O33 154.81(18) .
O14 W10 O38 100.7(2) .
O32 W10 O38 155.34(18) .
O40 W10 O38 86.91(18) .
O33 W10 O38 88.49(18) .
O14 W10 O4 171.0(2) .
O32 W10 O4 83.54(16) .
O40 W10 O4 72.16(16) .
O33 W10 O4 82.86(16) .
O38 W10 O4 72.05(16) .
O15 W11 O35 103.4(2) .
O15 W11 O34 103.3(2) .
O35 W11 O34 85.39(18) .
O15 W11 O39 102.0(2) .
O35 W11 O39 88.32(18) .
O34 W11 O39 154.76(18) .
O15 W11 O38 101.4(2) .
O35 W11 O38 155.21(18) .
O34 W11 O38 88.07(18) .
O39 W11 O38 87.49(18) .
O15 W11 O4 170.88(19) .
O35 W11 O4 83.48(16) .
O34 W11 O4 83.03(16) .
O39 W11 O4 71.97(16) .
O38 W11 O4 71.99(16) .
O16 W12 O37 102.1(2) .
O16 W12 O36 102.7(2) .
O37 W12 O36 85.32(18) .
O16 W12 O40 101.6(2) .
O37 W12 O40 88.68(18) .
O36 W12 O40 155.69(18) .
O16 W12 O39 102.7(2) .
O37 W12 O39 155.17(18) .
O36 W12 O39 88.25(18) .
O40 W12 O39 87.38(18) .
O16 W12 O4 171.95(18) .
O37 W12 O4 83.27(16) .
O36 W12 O4 83.62(16) .
O40 W12 O4 72.28(16) .
O39 W12 O4 72.18(16) .
N5 Cu1 N1 137.8(2) .
N5 Cu1 N18 108.6(2) .
N1 Cu1 N18 110.7(2) .
N5 Cu1 O13 97.50(19) .
N1 Cu1 O13 97.7(2) .
N18 Cu1 O13 89.4(2) .
N17 Cu2 N6 107.2(2) .
N17 Cu2 N25 133.5(2) .
N6 Cu2 N25 101.1(2) .
N17 Cu2 N30 110.1(2) 2_666
N6 Cu2 N30 108.7(2) 2_666
N25 Cu2 N30 94.3(2) 2_666
N13 Cu3 N9 146.6(2) .
N13 Cu3 N14 108.5(2) 2_755
N9 Cu3 N14 100.1(2) 2_755
C6 S1 C2 100.1(3) .
C8 S2 C3 97.5(3) .
C10 S3 C4 95.8(3) .
C12 S4 C5 100.8(3) .
C19 S5 C15 101.6(3) .
C21 S6 C16 99.5(4) .
C23 S7 C17 103.1(3) .
C25 S8 C18 99.6(3) .
P1 O1 W1 125.6(2) .
P1 O1 W4 126.1(2) .
W1 O1 W4 89.30(13) .
P1 O1 W9 126.1(2) .
W1 O1 W9 89.19(13) .
W4 O1 W9 88.68(13) .
P1 O2 W2 125.9(2) .
P1 O2 W6 125.9(2) .
W2 O2 W6 89.13(13) .
P1 O2 W5 125.6(2) .
W2 O2 W5 89.36(14) .
W6 O2 W5 89.21(13) .
P1 O3 W8 126.0(2) .
P1 O3 W3 126.2(2) .
W8 O3 W3 88.75(12) .
P1 O3 W7 125.7(2) .
W8 O3 W7 89.39(13) .
W3 O3 W7 88.83(13) .
P1 O4 W12 125.9(2) .
P1 O4 W10 126.2(2) .
W12 O4 W10 89.03(13) .
P1 O4 W11 125.9(2) .
W12 O4 W11 88.92(14) .
W10 O4 W11 89.01(13) .
W9 O13 Cu1 132.9(3) .
W1 O17 W2 151.3(2) .
W3 O18 W2 152.3(2) .
W1 O19 W3 151.1(2) .
W1 O20 W4 126.0(2) .
W2 O21 W5 124.9(2) .
W2 O22 W6 126.4(2) .
W3 O23 W7 127.4(2) .
W3 O24 W8 126.1(2) .
W9 O25 W1 126.8(2) .
W5 O26 W4 151.5(3) .
W6 O27 W5 126.4(2) .
W7 O28 W6 151.8(2) .
W8 O29 W7 126.9(2) .
W9 O30 W8 151.6(2) .
W4 O31 W9 126.3(2) .
W4 O32 W10 152.3(2) .
W5 O33 W10 152.1(2) .
W6 O34 W11 152.2(2) .
W11 O35 W7 152.1(3) .
W8 O36 W12 151.6(3) .
W9 O37 W12 152.0(2) .
W11 O38 W10 126.8(2) .
W11 O39 W12 126.8(2) .
W10 O40 W12 126.5(2) .
C6 N1 N2 106.7(6) .
C6 N1 Cu1 133.0(5) .
N2 N1 Cu1 120.2(5) .
N3 N2 N1 109.0(6) .
N2 N3 N4 108.0(6) .
N3 N4 C6 108.0(6) .
N3 N4 C7 122.1(7) .
C6 N4 C7 129.9(7) .
C8 N5 N6 105.3(5) .
C8 N5 Cu1 131.9(5) .
N6 N5 Cu1 122.5(4) .
N7 N6 N5 111.8(5) .
N7 N6 Cu2 122.5(5) .
N5 N6 Cu2 125.6(4) .
N6 N7 N8 105.6(6) .
C8 N8 N7 108.7(5) .
C8 N8 C9 130.5(7) .
N7 N8 C9 120.7(6) .
C10 N9 N10 107.2(6) .
C10 N9 Cu3 124.4(5) .
N10 N9 Cu3 127.5(5) .
N11 N10 N9 109.0(6) .
N10 N11 N12 107.2(6) .
N11 N12 C10 108.6(6) .
N11 N12 C11 122.3(6) .
C10 N12 C11 129.1(7) .
C12 N13 N14 106.0(5) .
C12 N13 Cu3 132.8(5) .
N14 N13 Cu3 120.7(4) .
N15 N14 N13 111.0(5) .
N15 N14 Cu3 116.8(4) 2_755
N13 N14 Cu3 129.2(4) 2_755
N14 N15 N16 105.9(5) .
C12 N16 N15 109.8(5) .
C12 N16 C13 129.8(6) .
N15 N16 C13 120.4(6) .
C19 N17 N18 105.2(5) .
C19 N17 Cu2 134.6(5) .
N18 N17 Cu2 117.4(4) .
N19 N18 N17 111.3(5) .
N19 N18 Cu1 121.7(5) .
N17 N18 Cu1 126.5(4) .
N18 N19 N20 106.0(5) .
C19 N20 N19 109.2(5) .
C19 N20 C20 129.2(6) .
N19 N20 C20 121.6(6) .
C21 N21 N22 105.1(12) .
N23 N22 N21 111.2(13) .
N22 N23 N24 106.4(11) .
N23 N24 C21 107.3(13) .
N23 N24 C22 123.5(11) .
C21 N24 C22 129.2(11) .
C23 N25 N26 106.3(6) .
C23 N25 Cu2 129.4(5) .
N26 N25 Cu2 124.0(5) .
N27 N26 N25 109.7(6) .
N26 N27 N28 107.3(6) .
C23 N28 N27 109.1(6) .
C23 N28 C24 130.2(7) .
N27 N28 C24 120.7(6) .
C25 N29 N30 105.2(6) .
N31 N30 N29 111.3(6) .
N31 N30 Cu2 121.3(5) 2_666
N29 N30 Cu2 116.8(4) 2_666
N30 N31 N32 106.2(6) .
N31 N32 C25 108.5(6) .
N31 N32 C26 122.1(6) .
C25 N32 C26 129.4(6) .
C3 C1 C4 110.2(6) .
C3 C1 C2 110.7(5) .
C4 C1 C2 107.7(5) .
C3 C1 C5 107.6(5) .
C4 C1 C5 110.2(5) .
C2 C1 C5 110.3(6) .
C1 C2 S1 110.2(5) .
C1 C3 S2 108.5(4) .
C1 C4 S3 109.2(5) .
C1 C5 S4 109.3(5) .
N1 C6 N4 108.3(6) .
N1 C6 S1 128.1(6) .
N4 C6 S1 123.5(6) .
N5 C8 N8 108.6(6) .
N5 C8 S2 125.9(5) .
N8 C8 S2 125.5(5) .
N9 C10 N12 108.0(6) .
N9 C10 S3 126.4(6) .
N12 C10 S3 125.6(6) .
N16 C12 N13 107.2(6) .
N16 C12 S4 124.3(5) .
N13 C12 S4 128.4(5) .
C16 C14 C18 113.5(6) .
C16 C14 C17 112.1(5) .
C18 C14 C17 103.3(5) .
C16 C14 C15 109.8(5) .
C18 C14 C15 111.5(5) .
C17 C14 C15 106.3(5) .
C14 C15 S5 120.0(5) .
C14 C16 S6 110.6(5) .
C14 C17 S7 118.2(5) .
C14 C18 S8 118.0(5) .
N17 C19 N20 108.2(6) .
N17 C19 S5 130.0(5) .
N20 C19 S5 121.8(5) .
N21 C21 N24 110.0(10) .
N21 C21 S6 128.9(8) .
N24 C21 S6 121.1(9) .
N28 C23 N25 107.6(6) .
N28 C23 S7 128.4(5) .
N25 C23 S7 123.9(5) .
N29 C25 N32 108.6(6) .
N29 C25 S8 128.6(5) .
N32 C25 S8 122.8(5) .

loop_
_geom_bond_atom_site_label_1
_geom_bond_atom_site_label_2
_geom_bond_distance
_geom_bond_site_symmetry_2
P1 O3 1.524(4) .
P1 O1 1.527(4) .
P1 O4 1.532(4) .
P1 O2 1.538(4) .
W1 O5 1.693(5) .
W1 O17 1.898(4) .
W1 O19 1.911(4) .
W1 O20 1.914(4) .
W1 O25 1.921(4) .
W1 O1 2.433(4) .
W2 O6 1.693(5) .
W2 O22 1.909(4) .
W2 O18 1.915(4) .
W2 O21 1.925(4) .
W2 O17 1.925(4) .
W2 O2 2.422(4) .
W3 O7 1.694(4) .
W3 O18 1.889(4) .
W3 O23 1.911(4) .
W3 O19 1.912(4) .
W3 O24 1.914(4) .
W3 O3 2.452(4) .
W4 O8 1.687(4) .
W4 O32 1.894(4) .
W4 O31 1.910(4) .
W4 O26 1.916(4) .
W4 O20 1.930(4) .
W4 O1 2.440(4) .
W5 O9 1.701(4) .
W5 O26 1.899(4) .
W5 O33 1.900(4) .
W5 O27 1.923(4) .
W5 O21 1.936(4) .
W5 O2 2.446(4) .
W6 O10 1.688(4) .
W6 O34 1.901(4) .
W6 O22 1.914(4) .
W6 O28 1.920(4) .
W6 O27 1.923(4) .
W6 O2 2.442(4) .
W7 O11 1.695(4) .
W7 O28 1.895(4) .
W7 O35 1.902(4) .
W7 O23 1.919(4) .
W7 O29 1.925(4) .
W7 O3 2.455(4) .
W8 O12 1.701(4) .
W8 O30 1.902(4) .
W8 O36 1.904(4) .
W8 O29 1.918(4) .
W8 O24 1.919(4) .
W8 O3 2.433(4) .
W9 O13 1.701(4) .
W9 O37 1.891(4) .
W9 O30 1.902(4) .
W9 O25 1.908(5) .
W9 O31 1.917(4) .
W9 O1 2.445(4) .
W10 O14 1.686(5) .
W10 O32 1.912(4) .
W10 O40 1.913(4) .
W10 O33 1.914(4) .
W10 O38 1.924(4) .
W10 O4 2.444(4) .
W11 O15 1.693(4) .
W11 O35 1.900(4) .
W11 O34 1.907(4) .
W11 O39 1.908(4) .
W11 O38 1.915(4) .
W11 O4 2.453(4) .
W12 O16 1.694(4) .
W12 O37 1.910(4) .
W12 O36 1.914(4) .
W12 O40 1.919(4) .
W12 O39 1.922(4) .
W12 O4 2.435(4) .
Cu1 N5 1.972(6) .
Cu1 N1 1.973(6) .
Cu1 N18 2.079(6) .
Cu1 O13 2.330(5) .
Cu2 N17 1.997(6) .
Cu2 N6 2.042(6) .
Cu2 N25 2.046(6) .
Cu2 N30 2.063(6) 2_666
Cu3 N13 1.926(5) .
Cu3 N9 1.955(6) .
Cu3 N14 2.151(6) 2_755
S1 C6 1.733(7) .
S1 C2 1.839(7) .
S2 C8 1.738(7) .
S2 C3 1.845(7) .
S3 C10 1.729(8) .
S3 C4 1.824(7) .
S4 C12 1.736(7) .
S4 C5 1.838(7) .
S5 C19 1.736(7) .
S5 C15 1.809(6) .
S6 C21 1.753(10) .
S6 C16 1.822(7) .
S7 C23 1.756(8) .
S7 C17 1.813(7) .
S8 C25 1.724(7) .
S8 C18 1.823(8) .
N1 C6 1.319(9) .
N1 N2 1.360(9) .
N2 N3 1.302(10) .
N3 N4 1.331(9) .
N4 C6 1.342(9) .
N4 C7 1.450(10) .
N5 C8 1.326(8) .
N5 N6 1.341(8) .
N6 N7 1.297(8) .
N7 N8 1.344(8) .
N8 C8 1.330(9) .
N8 C9 1.468(9) .
N9 C10 1.305(10) .
N9 N10 1.352(8) .
N10 N11 1.304(9) .
N11 N12 1.326(9) .
N12 C10 1.337(9) .
N12 C11 1.476(11) .
N13 C12 1.340(9) .
N13 N14 1.345(7) .
N14 N15 1.297(7) .
N14 Cu3 2.151(6) 2_755
N15 N16 1.340(8) .
N16 C12 1.327(9) .
N16 C13 1.460(9) .
N17 C19 1.332(8) .
N17 N18 1.372(8) .
N18 N19 1.291(8) .
N19 N20 1.351(8) .
N20 C19 1.340(9) .
N20 C20 1.459(8) .
N21 C21 1.299(13) .
N21 N22 1.350(14) .
N22 N23 1.30(2) .
N23 N24 1.335(17) .
N24 C21 1.344(12) .
N24 C22 1.45(2) .
N25 C23 1.333(9) .
N25 N26 1.355(8) .
N26 N27 1.282(9) .
N27 N28 1.340(9) .
N28 C23 1.313(9) .
N28 C24 1.469(9) .
N29 C25 1.318(9) .
N29 N30 1.363(8) .
N30 N31 1.292(9) .
N30 Cu2 2.063(6) 2_666
N31 N32 1.341(9) .
N32 C25 1.346(8) .
N32 C26 1.456(9) .
C1 C3 1.536(9) .
C1 C4 1.540(9) .
C1 C2 1.543(9) .
C1 C5 1.550(9) .
C14 C16 1.529(9) .
C14 C18 1.544(9) .
C14 C17 1.553(9) .
C14 C15 1.556(9) .
